data_9014083
loop_
_publ_author_name
'Averbuch-Pouchot M'
'Durif, A.'

_publ_section_title
;
 Structure of pentarubidium heptahydrogentetrakis(phosphate)
 _cod_database_code 1007145
;
_journal_name_full 'Acta Crystallographica, Section C'
_journal_page_first 1555
_journal_page_last 1556
_journal_paper_doi 10.1107/S0108270185008538
_journal_volume 41
_journal_year 1985
_chemical_formula_sum 'O16 P4 Rb5'
_space_group_IT_number 62
_symmetry_space_group_name_Hall '-P 2c 2n'
_symmetry_space_group_name_H-M 'P n a m'
_cell_angle_alpha 90
_cell_angle_beta 90
_cell_angle_gamma 90
_cell_length_a 28.57
_cell_length_b 10.277
_cell_length_c 6.090
_cell_formula_units_Z 4
_cell_volume 1788.109
_database_code_amcsd 0010012
_exptl_crystal_density_diffrn 2.999
_cod_duplicate_entry 1007145
_cod_original_formula_sum 'Rb5 P4 O16'
_cod_database_code 9014083
_amcsd_formula_title 'H7 O16 P4 Rb5'

loop_
_space_group_symop_operation_xyz
x,y,z
x,y,1/2-z
-x,-y,1/2+z
1/2-x,1/2+y,1/2+z
1/2+x,1/2-y,1/2-z
1/2+x,1/2-y,z
1/2-x,1/2+y,-z
-x,-y,-z

loop_
_atom_site_label
_atom_site_fract_x
_atom_site_fract_y
_atom_site_fract_z
Rb1 0.37420 0.17660 0.75000
Rb2 0.42038 0.41200 0.25000
Rb3 0.06097 0.29120 0.25000
Rb4 0.28078 0.14240 0.25000
Rb5 0.19212 0.23760 0.75000
P1 0.22480 0.45470 0.25000
P2 -0.00390 0.19080 0.75000
P3 0.34740 0.51700 0.75000
P4 0.41420 0.01310 0.25000
O1 0.27960 0.09600 0.75000
O2 0.17320 0.39600 0.25000
O3 0.24800 0.40100 0.04400
O4 0.47730 0.24800 0.95600
O5 0.98480 0.04000 0.75000
O6 0.05010 0.18600 0.75000
O7 0.33330 0.43400 0.54300
O8 0.17770 0.14300 0.25000
O9 0.10100 0.02500 0.25000
O10 0.05360 0.52200 0.95800
O11 0.10490 0.37500 0.75000
O12 0.37920 0.11800 0.25000

loop_
_cod_related_entry_id
_cod_related_entry_database
_cod_related_entry_code
1 AMCSD 0010012
